data_7218010
loop_
_publ_author_name
'Crespo Alonso, M.'
'Arca, M.'
'Isaia, F.'
'Lai, R.'
'Lippolis, V.'
'Callear, S. K.'
'Caricato, M.'
'Pasini, D.'
'Coles, S. J.'
'Aragoni, M. C.'

_publ_section_title
;
 Stereospecific generation of homochiral helices in coordination polymers
 built from enantiopure binaphthyl-based ligands
;
_journal_issue 36
_journal_name_full CrystEngComm
_journal_page_first 8582
_journal_paper_doi 10.1039/C4CE01101E
_journal_volume 16
_journal_year 2014
_chemical_formula_sum 'C38 H39 N4 Ni O8.5 P2 S4'
_chemical_formula_weight 936.62
_chemical_name_systematic
;
 ?
;
_space_group_IT_number 4
_symmetry_cell_setting monoclinic
_symmetry_space_group_name_Hall 'P 2yb'
_symmetry_space_group_name_H-M 'P 1 21 1'
_atom_sites_solution_hydrogens geom
_atom_sites_solution_primary direct
_atom_sites_solution_secondary difmap
_audit_creation_method SHELXL-97
_cell_angle_alpha 90.00
_cell_angle_beta 113.2020(10)
_cell_angle_gamma 90.00
_cell_formula_units_Z 4
_cell_length_a 9.6133(2)
_cell_length_b 45.6542(12)
_cell_length_c 10.5801(3)
_cell_measurement_reflns_used 92767
_cell_measurement_temperature 120(2)
_cell_measurement_theta_max 27.10
_cell_measurement_theta_min 2.91
_cell_volume 4267.92(19)
_computing_cell_refinement 'DENZO (Otwinowski & Minor, 1997) & COLLECT (Hooft, R.W.W., 1998)'
_computing_data_collection 'COLLECT (Hooft, R.W.W., 1998)'
_computing_data_reduction 'DENZO (Otwinowski & Minor, 1997) & COLLECT (Hooft, R.W.W., 1998)'
_computing_structure_refinement 'SHELXL-97 (Sheldrick, 2008)'
_diffrn_ambient_temperature 120(2)
_diffrn_detector_area_resol_mean 9.091
_diffrn_measured_fraction_theta_full 0.992
_diffrn_measured_fraction_theta_max 0.992
_diffrn_measurement_device_type 'Bruker-Nonius Roper CCD camera on \k-goniostat'
_diffrn_measurement_method '\f & \w scans'
_diffrn_radiation_monochromator graphite
_diffrn_radiation_source 'Bruker-Nonius FR591 rotating anode'
_diffrn_radiation_type MoK\a
_diffrn_radiation_wavelength 0.71073
_diffrn_reflns_av_R_equivalents 0.0656
_diffrn_reflns_av_sigmaI/netI 0.1062
_diffrn_reflns_limit_h_max 12
_diffrn_reflns_limit_h_min -12
_diffrn_reflns_limit_k_max 58
_diffrn_reflns_limit_k_min -58
_diffrn_reflns_limit_l_max 13
_diffrn_reflns_limit_l_min -13
_diffrn_reflns_number 44414
_diffrn_reflns_theta_full 27.12
_diffrn_reflns_theta_max 27.12
_diffrn_reflns_theta_min 2.92
_exptl_absorpt_coefficient_mu 0.781
_exptl_absorpt_correction_T_max 0.9620
_exptl_absorpt_correction_T_min 0.8408
_exptl_absorpt_correction_type multi-scan
_exptl_absorpt_process_details 'SADABS 2007/2 (Sheldrick, G.M., 2007)'
_exptl_crystal_colour 'pale green'
_exptl_crystal_density_diffrn 1.458
_exptl_crystal_density_method 'not measured'
_exptl_crystal_description block
_exptl_crystal_F_000 1940
_exptl_crystal_size_max 0.23
_exptl_crystal_size_mid 0.21
_exptl_crystal_size_min 0.05
_refine_diff_density_max 0.748
_refine_diff_density_min -0.362
_refine_diff_density_rms 0.084
_refine_ls_abs_structure_details 'Flack H D (1983), Acta Cryst. A39, 876-881'
_refine_ls_abs_structure_Flack 0.048(12)
_refine_ls_extinction_method none
_refine_ls_goodness_of_fit_ref 1.019
_refine_ls_hydrogen_treatment mixed
_refine_ls_matrix_type full
_refine_ls_number_parameters 1068
_refine_ls_number_reflns 18504
_refine_ls_number_restraints 8
_refine_ls_restrained_S_all 1.019
_refine_ls_R_factor_all 0.0894
_refine_ls_R_factor_gt 0.0587
_refine_ls_shift/su_max 0.016
_refine_ls_shift/su_mean 0.000
_refine_ls_structure_factor_coef Fsqd
_refine_ls_weighting_details 'calc w=1/[\s^2^(Fo^2^)+(0.0550P)^2^+0.0000P] where P=(Fo^2^+2Fc^2^)/3'
_refine_ls_weighting_scheme calc
_refine_ls_wR_factor_gt 0.1199
_refine_ls_wR_factor_ref 0.1325
_reflns_number_gt 13551
_reflns_number_total 18504
_reflns_threshold_expression >2\s(I)
_cod_duplicate_entry 7217023
_cod_data_source_file c4ce01101e2.cif
_cod_data_source_block 2009skc0031
_cod_original_sg_symbol_H-M P21
_cod_original_formula_sum 'C38 H39 N4 Ni O8.50 P2 S4'
_cod_database_code 7218010

loop_
_symmetry_equiv_pos_as_xyz
'x, y, z'
'-x, y+1/2, -z'

loop_
_atom_site_label
_atom_site_type_symbol
_atom_site_fract_x
_atom_site_fract_y
_atom_site_fract_z
_atom_site_U_iso_or_equiv
_atom_site_adp_type
_atom_site_occupancy
_atom_site_symmetry_multiplicity
_atom_site_calc_flag
_atom_site_refinement_flags
C1 C -1.3938(7) 1.12820(14) -0.8987(7) 0.0465(16) Uani 1 1 d .
H1A H -1.3459 1.1235 -0.9627 0.070 Uiso 1 1 calc R
H1B H -1.5039 1.1286 -0.9487 0.070 Uiso 1 1 calc R
H1C H -1.3666 1.1133 -0.8264 0.070 Uiso 1 1 calc R
C2 C -0.9170(6) 1.14428(14) -0.6790(7) 0.0472(16) Uani 1 1 d .
H2A H -0.8737 1.1250 -0.6444 0.071 Uiso 1 1 calc R
H2B H -0.8806 1.1586 -0.6041 0.071 Uiso 1 1 calc R
H2C H -0.8862 1.1503 -0.7530 0.071 Uiso 1 1 calc R
C3 C -1.2898(6) 1.30222(14) -1.1780(7) 0.0501(17) Uani 1 1 d .
H3A H -1.3194 1.2845 -1.2349 0.075 Uiso 1 1 calc R
H3B H -1.3379 1.3194 -1.2339 0.075 Uiso 1 1 calc R
H3C H -1.3223 1.3005 -1.1014 0.075 Uiso 1 1 calc R
C4 C -0.8225(6) 1.32466(12) -0.9799(6) 0.0403(15) Uani 1 1 d .
H4A H -0.8653 1.3299 -0.9127 0.060 Uiso 1 1 calc R
H4B H -0.8638 1.3377 -1.0596 0.060 Uiso 1 1 calc R
H4C H -0.7122 1.3267 -0.9376 0.060 Uiso 1 1 calc R
C5 C 0.7452(7) 0.88971(13) 0.6333(7) 0.0482(17) Uani 1 1 d .
H5A H 0.8169 0.8733 0.6574 0.072 Uiso 1 1 calc R
H5B H 0.6609 0.8850 0.6598 0.072 Uiso 1 1 calc R
H5C H 0.7966 0.9074 0.6820 0.072 Uiso 1 1 calc R
C6 C 0.4908(9) 0.94236(18) 0.1812(7) 0.070(2) Uani 1 1 d .
H6A H 0.3994 0.9485 0.1939 0.105 Uiso 1 1 calc R
H6B H 0.4632 0.9355 0.0866 0.105 Uiso 1 1 calc R
H6C H 0.5604 0.9590 0.1990 0.105 Uiso 1 1 calc R
C7 C 0.4994(8) 1.00350(17) 0.9663(7) 0.064(2) Uani 1 1 d .
H7A H 0.4234 0.9880 0.9482 0.096 Uiso 1 1 calc R
H7B H 0.5296 1.0105 1.0608 0.096 Uiso 1 1 calc R
H7C H 0.5882 0.9957 0.9538 0.096 Uiso 1 1 calc R
C8 C 0.2684(6) 1.05695(13) 0.5077(6) 0.0395(14) Uani 1 1 d .
H8A H 0.1999 1.0414 0.4546 0.059 Uiso 1 1 calc R
H8B H 0.3574 1.0576 0.4844 0.059 Uiso 1 1 calc R
H8C H 0.2159 1.0758 0.4858 0.059 Uiso 1 1 calc R
C22 C -0.7939(6) 1.19745(12) -0.8903(5) 0.0310(12) Uani 1 1 d .
H22 H -0.8435 1.1945 -0.9867 0.037 Uiso 1 1 calc R
C23 C -0.6502(6) 1.18583(12) -0.8223(5) 0.0319(13) Uani 1 1 d .
H23 H -0.6023 1.1753 -0.8714 0.038 Uiso 1 1 calc R
C24 C -0.5770(5) 1.18988(11) -0.6799(5) 0.0270(12) Uani 1 1 d .
C25 C -0.6494(6) 1.20600(11) -0.6146(5) 0.0300(12) Uani 1 1 d .
H25 H -0.6019 1.2094 -0.5183 0.036 Uiso 1 1 calc R
C26 C -0.7917(5) 1.21733(11) -0.6894(5) 0.0257(11) Uani 1 1 d .
H26 H -0.8389 1.2288 -0.6427 0.031 Uiso 1 1 calc R
C28 C -0.3345(6) 1.18074(11) -0.4806(5) 0.0291(12) Uani 1 1 d .
C29 C -0.1935(5) 1.16217(11) -0.4308(5) 0.0231(11) Uani 1 1 d .
C30 C -0.0590(6) 1.17666(11) -0.3664(5) 0.0272(12) Uani 1 1 d .
H30 H -0.0600 1.1972 -0.3538 0.033 Uiso 1 1 calc R
C31 C 0.0806(5) 1.16172(12) -0.3184(5) 0.0293(12) Uani 1 1 d .
C32 C 0.2210(6) 1.17712(13) -0.2642(6) 0.0442(16) Uani 1 1 d .
H32 H 0.2216 1.1978 -0.2554 0.053 Uiso 1 1 calc R
C33 C 0.3547(7) 1.16222(15) -0.2250(7) 0.0536(18) Uani 1 1 d .
H33 H 0.4477 1.1726 -0.1900 0.064 Uiso 1 1 calc R
C34 C 0.3553(6) 1.13098(13) -0.2364(6) 0.0416(15) Uani 1 1 d .
H34 H 0.4482 1.1206 -0.2098 0.050 Uiso 1 1 calc R
C35 C 0.2224(6) 1.11650(12) -0.2855(6) 0.0338(13) Uani 1 1 d .
H35 H 0.2245 1.0957 -0.2908 0.041 Uiso 1 1 calc R
C36 C 0.0791(6) 1.13067(11) -0.3298(5) 0.0283(12) Uani 1 1 d .
C37 C -0.0611(5) 1.11534(11) -0.3863(5) 0.0265(11) Uani 1 1 d .
C38 C -0.1926(5) 1.13151(11) -0.4399(5) 0.0245(11) Uani 1 1 d .
C40 C -0.4223(7) 1.11401(15) -0.4367(7) 0.0562(18) Uani 1 1 d .
H40A H -0.3967 1.0960 -0.3820 0.084 Uiso 1 1 calc R
H40B H -0.5285 1.1133 -0.5013 0.084 Uiso 1 1 calc R
H40C H -0.4068 1.1309 -0.3755 0.084 Uiso 1 1 calc R
C42 C 0.4648(6) 1.01679(12) 0.3426(5) 0.0315(12) Uani 1 1 d .
H42 H 0.5662 1.0222 0.3975 0.038 Uiso 1 1 calc R
C43 C 0.3919(6) 1.03094(12) 0.2189(6) 0.0352(13) Uani 1 1 d .
H43 H 0.4415 1.0461 0.1913 0.042 Uiso 1 1 calc R
C44 C 0.2423(5) 1.02258(12) 0.1334(5) 0.0320(12) Uani 1 1 d .
C45 C 0.1733(6) 1.00161(12) 0.1835(5) 0.0339(13) Uani 1 1 d .
H45 H 0.0715 0.9959 0.1317 0.041 Uiso 1 1 calc R
C46 C 0.2543(6) 0.98910(11) 0.3098(5) 0.0313(12) Uani 1 1 d .
H46 H 0.2044 0.9749 0.3427 0.038 Uiso 1 1 calc R
C48 C 0.0771(6) 1.02073(11) -0.1089(5) 0.0290(12) Uani 1 1 d .
C49 C 0.0081(5) 1.03761(11) -0.2430(5) 0.0269(11) Uani 1 1 d .
C50 C -0.0298(5) 1.02127(11) -0.3607(5) 0.0271(11) Uani 1 1 d .
H50 H -0.0209 1.0006 -0.3536 0.033 Uiso 1 1 calc R
C51 C -0.0812(5) 1.03421(11) -0.4907(5) 0.0260(11) Uani 1 1 d .
C52 C -0.1067(5) 1.01695(11) -0.6106(5) 0.0294(12) Uani 1 1 d .
H52 H -0.0952 0.9963 -0.6026 0.035 Uiso 1 1 calc R
C53 C -0.1475(6) 1.02988(13) -0.7370(6) 0.0375(14) Uani 1 1 d .
H53 H -0.1636 1.0183 -0.8162 0.045 Uiso 1 1 calc R
C54 C -0.1652(6) 1.06032(13) -0.7483(6) 0.0377(14) Uani 1 1 d .
H54 H -0.1951 1.0692 -0.8363 0.045 Uiso 1 1 calc R
C55 C -0.1408(6) 1.07766(11) -0.6365(5) 0.0311(12) Uani 1 1 d .
H55 H -0.1542 1.0982 -0.6478 0.037 Uiso 1 1 calc R
C56 C -0.0954(5) 1.06512(11) -0.5027(5) 0.0262(11) Uani 1 1 d .
C57 C -0.0588(5) 1.08238(10) -0.3807(5) 0.0247(11) Uani 1 1 d .
C58 C -0.0061(6) 1.06860(12) -0.2544(5) 0.0292(12) Uani 1 1 d .
C60 C -0.0794(8) 1.09222(18) -0.0919(7) 0.064(2) Uani 1 1 d .
H60A H -0.1303 1.0741 -0.0841 0.095 Uiso 1 1 calc R
H60B H -0.1526 1.1053 -0.1590 0.095 Uiso 1 1 calc R
H60C H -0.0368 1.1020 -0.0022 0.095 Uiso 1 1 calc R
C62 C 0.5503(6) 0.93113(12) 0.8069(6) 0.0341(13) Uani 1 1 d .
H62 H 0.4491 0.9257 0.7511 0.041 Uiso 1 1 calc R
C63 C -1.6207(6) 1.41735(12) -0.9327(6) 0.0348(13) Uani 1 1 d .
H63 H -1.5707 1.4022 -0.9598 0.042 Uiso 1 1 calc R
C64 C -1.7674(5) 1.42620(11) -1.0198(5) 0.0293(12) Uani 1 1 d .
C65 C -1.8379(6) 1.44697(12) -0.9680(5) 0.0305(12) Uani 1 1 d .
H65 H -1.9389 1.4530 -1.0207 0.037 Uiso 1 1 calc R
C66 C -1.7586(5) 1.45868(12) -0.8390(6) 0.0320(12) Uani 1 1 d .
H66 H -1.8083 1.4726 -0.8047 0.038 Uiso 1 1 calc R
C68 C -1.9404(6) 1.42718(11) -1.2627(5) 0.0288(12) Uani 1 1 d .
C69 C -2.0091(6) 1.40887(11) -1.3885(5) 0.0273(12) Uani 1 1 d .
C70 C -2.0439(5) 1.42177(10) -1.5143(5) 0.0255(11) Uani 1 1 d .
H70 H -2.0303 1.4423 -1.5188 0.031 Uiso 1 1 calc R
C71 C -2.0991(5) 1.40552(11) -1.6366(5) 0.0267(12) Uani 1 1 d .
C72 C -2.1293(6) 1.41909(12) -1.7674(6) 0.0360(13) Uani 1 1 d .
H72 H -2.1165 1.4396 -1.7720 0.043 Uiso 1 1 calc R
C73 C -2.1754(7) 1.40303(14) -1.8834(6) 0.0409(14) Uani 1 1 d .
H73 H -2.1952 1.4123 -1.9693 0.049 Uiso 1 1 calc R
C74 C -2.1942(7) 1.37259(15) -1.8775(6) 0.0454(15) Uani 1 1 d .
H74 H -2.2262 1.3616 -1.9603 0.055 Uiso 1 1 calc R
C75 C -2.1680(6) 1.35830(12) -1.7568(5) 0.0337(13) Uani 1 1 d .
H75 H -2.1818 1.3377 -1.7562 0.040 Uiso 1 1 calc R
C76 C -2.1196(5) 1.37465(11) -1.6314(5) 0.0245(11) Uani 1 1 d .
C77 C -2.0918(5) 1.36120(10) -1.5016(5) 0.0232(11) Uani 1 1 d .
C78 C -2.0408(5) 1.37805(10) -1.3846(5) 0.0236(11) Uani 1 1 d .
C80 C -2.1315(6) 1.37313(14) -1.2100(6) 0.0419(14) Uani 1 1 d .
H80A H -2.1330 1.3945 -1.2015 0.063 Uiso 1 1 calc R
H80B H -2.1071 1.3641 -1.1197 0.063 Uiso 1 1 calc R
H80C H -2.2310 1.3663 -1.2740 0.063 Uiso 1 1 calc R
C82 C -1.3972(5) 1.25116(11) -0.9571(5) 0.0273(12) Uani 1 1 d .
H82 H -1.3464 1.2555 -0.8620 0.033 Uiso 1 1 calc R
C83 C -1.5447(5) 1.26103(12) -1.0251(5) 0.0286(12) Uani 1 1 d .
H83 H -1.5933 1.2715 -0.9765 0.034 Uiso 1 1 calc R
C84 C -1.6209(5) 1.25546(10) -1.1647(5) 0.0236(11) Uani 1 1 d .
C85 C -1.5443(5) 1.23902(11) -1.2309(5) 0.0260(11) Uani 1 1 d .
H85 H -1.5915 1.2344 -1.3259 0.031 Uiso 1 1 calc R
C86 C -1.3986(5) 1.22997(11) -1.1524(5) 0.0247(11) Uani 1 1 d .
H86 H -1.3481 1.2187 -1.1969 0.030 Uiso 1 1 calc R
C88 C -1.8620(5) 1.26089(11) -1.3661(5) 0.0254(11) Uani 1 1 d .
C89 C -2.0011(5) 1.28062(11) -1.4253(5) 0.0233(10) Uani 1 1 d .
C90 C -2.1412(5) 1.26764(10) -1.4795(5) 0.0245(11) Uani 1 1 d .
H90 H -2.1495 1.2469 -1.4794 0.029 Uiso 1 1 calc R
C91 C -2.2738(5) 1.28513(11) -1.5359(5) 0.0258(11) Uani 1 1 d .
C92 C -2.4207(5) 1.27184(12) -1.5899(5) 0.0303(12) Uani 1 1 d .
H92 H -2.4301 1.2512 -1.5872 0.036 Uiso 1 1 calc R
C93 C -2.5470(6) 1.28878(12) -1.6451(6) 0.0362(13) Uani 1 1 d .
H93 H -2.6441 1.2799 -1.6844 0.043 Uiso 1 1 calc R
C94 C -2.5333(6) 1.31927(13) -1.6437(6) 0.0356(13) Uani 1 1 d .
H94 H -2.6223 1.3309 -1.6776 0.043 Uiso 1 1 calc R
C95 C -2.3951(6) 1.33279(12) -1.5948(5) 0.0295(12) Uani 1 1 d .
H95 H -2.3895 1.3535 -1.5972 0.035 Uiso 1 1 calc R
C96 C -2.2591(5) 1.31592(11) -1.5401(5) 0.0261(11) Uani 1 1 d .
C97 C -2.1145(5) 1.32893(10) -1.4911(5) 0.0236(11) Uani 1 1 d .
C98 C -1.9871(5) 1.31122(11) -1.4328(5) 0.0240(11) Uani 1 1 d .
C100 C -1.7616(6) 1.31809(13) -1.4679(6) 0.0416(14) Uani 1 1 d .
H10A H -1.8251 1.3226 -1.5640 0.062 Uiso 1 1 calc R
H10B H -1.7329 1.2974 -1.4599 0.062 Uiso 1 1 calc R
H10C H -1.6702 1.3302 -1.4374 0.062 Uiso 1 1 calc R
O1 O -1.3422(4) 1.15633(8) -0.8379(4) 0.0392(9) Uani 1 1 d .
O2 O -1.0806(4) 1.14261(8) -0.7314(4) 0.0392(9) Uani 1 1 d .
O3 O -1.1288(4) 1.30548(8) -1.1252(4) 0.0378(9) Uani 1 1 d .
O4 O -0.8619(4) 1.29444(8) -1.0244(4) 0.0359(9) Uani 1 1 d .
O5 O 0.6878(5) 0.89478(9) 0.4866(5) 0.0491(11) Uani 1 1 d .
O6 O 0.5637(5) 0.91892(10) 0.2758(5) 0.0528(12) Uani 1 1 d .
O7 O 0.4341(4) 1.02823(9) 0.8686(4) 0.0450(10) Uani 1 1 d .
O8 O 0.3155(4) 1.05104(8) 0.6524(4) 0.0402(10) Uani 1 1 d .
O28 O -0.3528(5) 1.19990(10) -0.4084(4) 0.0521(12) Uani 1 1 d .
O39 O -0.3291(4) 1.11669(8) -0.5104(4) 0.0377(9) Uani 1 1 d .
O48 O 0.0531(4) 0.99458(8) -0.1071(4) 0.0395(9) Uani 1 1 d .
O59 O 0.0392(4) 1.08539(8) -0.1360(3) 0.0350(9) Uani 1 1 d .
O68 O -1.9698(4) 1.45351(8) -1.2622(4) 0.0353(9) Uani 1 1 d .
O79 O -2.0189(4) 1.36496(8) -1.2612(3) 0.0292(8) Uani 1 1 d .
O88 O -1.8457(4) 1.24051(8) -1.4321(4) 0.0369(9) Uani 1 1 d .
O99 O -1.8445(4) 1.32399(7) -1.3835(4) 0.0287(8) Uani 1 1 d .
P1 P -1.18080(15) 1.16893(3) -0.82280(15) 0.0306(3) Uani 1 1 d .
P2 P -1.01881(15) 1.28070(3) -1.03098(14) 0.0288(3) Uani 1 1 d .
P3 P 0.59428(17) 0.92454(3) 0.43312(17) 0.0386(4) Uani 1 1 d .
P4 P 0.41135(15) 1.02214(3) 0.71351(15) 0.0336(3) Uani 1 1 d .
S1 S -1.16039(15) 1.17212(3) -1.00166(14) 0.0328(3) Uani 1 1 d .
S2 S -1.14552(15) 1.20628(3) -0.72221(13) 0.0305(3) Uani 1 1 d .
S3 S -1.03038(15) 1.27781(3) -0.84832(14) 0.0325(3) Uani 1 1 d .
S4 S -1.04724(14) 1.24243(3) -1.12448(13) 0.0294(3) Uani 1 1 d .
S5 S 0.40296(15) 0.92526(3) 0.46283(15) 0.0352(3) Uani 1 1 d .
S6 S 0.71660(15) 0.96009(3) 0.50616(16) 0.0353(3) Uani 1 1 d .
S7 S 0.29407(14) 0.98579(3) 0.63954(15) 0.0323(3) Uani 1 1 d .
S8 S 0.60682(15) 1.02197(3) 0.69072(15) 0.0338(3) Uani 1 1 d .
Ni1 Ni -1.09450(7) 1.224679(14) -0.92239(6) 0.02336(14) Uani 1 1 d .
Ni2 Ni 0.50709(7) 0.973630(15) 0.57484(7) 0.02774(15) Uani 1 1 d .
N1 N -0.8664(4) 1.21282(9) -0.8251(4) 0.0253(9) Uani 1 1 d .
N2 N 0.3991(4) 0.99554(10) 0.3900(5) 0.0314(10) Uani 1 1 d .
N3 N -1.3227(4) 1.23579(9) -1.0188(4) 0.0260(9) Uani 1 1 d .
N4 N 0.6166(4) 0.95151(9) 0.7601(4) 0.0299(10) Uani 1 1 d .
N27 N -0.4355(5) 1.17593(10) -0.6118(4) 0.0297(10) Uani 1 1 d D
N47 N 0.1690(5) 1.03579(10) 0.0053(5) 0.0355(11) Uani 1 1 d D
N67 N -1.8378(5) 1.41358(9) -1.1494(4) 0.0305(10) Uani 1 1 d D
N87 N -1.7644(4) 1.26745(9) -1.2373(4) 0.0262(10) Uani 1 1 d D
H27 H -0.389(5) 1.1667(10) -0.660(4) 0.031 Uiso 1 1 d D
H47 H 0.201(5) 1.0537(6) -0.005(5) 0.031 Uiso 1 1 d D
H67 H -1.805(5) 1.3955(6) -1.157(5) 0.031 Uiso 1 1 d D
H87 H -1.795(5) 1.2768(11) -1.181(4) 0.031 Uiso 1 1 d D
O1W O -1.6621(4) 1.36474(9) -1.1812(4) 0.0387(9) Uani 1 1 d D
H1W H -1.712(5) 1.3512(8) -1.235(4) 0.032(16) Uiso 1 1 d D
H2W H -1.635(5) 1.3752(9) -1.235(4) 0.027(15) Uiso 1 1 d D

loop_
_atom_site_aniso_label
_atom_site_aniso_U_11
_atom_site_aniso_U_22
_atom_site_aniso_U_33
_atom_site_aniso_U_23
_atom_site_aniso_U_13
_atom_site_aniso_U_12
C1 0.034(3) 0.040(4) 0.055(4) -0.001(3) 0.007(3) -0.001(3)
C2 0.033(3) 0.036(3) 0.067(4) 0.020(3) 0.013(3) 0.008(3)
C3 0.024(3) 0.035(3) 0.080(5) 0.018(3) 0.008(3) 0.001(3)
C4 0.032(3) 0.027(3) 0.051(4) 0.005(3) 0.005(3) -0.006(2)
C5 0.035(3) 0.027(3) 0.085(5) 0.010(3) 0.025(3) 0.008(3)
C6 0.082(5) 0.074(6) 0.050(4) -0.014(4) 0.021(4) -0.009(5)
C7 0.071(5) 0.071(5) 0.041(4) 0.012(4) 0.013(3) 0.021(4)
C8 0.036(3) 0.028(3) 0.056(4) 0.002(3) 0.019(3) 0.010(3)
C22 0.029(3) 0.038(3) 0.026(3) 0.003(2) 0.011(2) 0.009(2)
C23 0.023(3) 0.039(3) 0.034(3) 0.002(2) 0.011(2) 0.011(2)
C24 0.022(3) 0.030(3) 0.024(3) 0.004(2) 0.004(2) -0.003(2)
C25 0.027(3) 0.029(3) 0.033(3) 0.000(2) 0.011(2) 0.005(2)
C26 0.023(3) 0.030(3) 0.024(3) -0.003(2) 0.009(2) 0.001(2)
C28 0.029(3) 0.023(3) 0.026(3) -0.002(2) 0.002(2) 0.000(2)
C29 0.022(3) 0.022(3) 0.021(2) 0.008(2) 0.004(2) 0.008(2)
C30 0.037(3) 0.017(3) 0.026(3) -0.003(2) 0.010(2) -0.002(2)
C31 0.019(3) 0.028(3) 0.031(3) 0.009(2) 0.000(2) -0.002(2)
C32 0.032(3) 0.022(3) 0.065(4) 0.003(3) 0.006(3) -0.002(2)
C33 0.030(3) 0.044(4) 0.071(5) 0.008(3) 0.002(3) -0.003(3)
C34 0.024(3) 0.037(3) 0.052(4) 0.003(3) 0.003(3) 0.005(3)
C35 0.027(3) 0.024(3) 0.045(3) 0.004(2) 0.008(3) 0.002(2)
C36 0.034(3) 0.026(3) 0.023(3) -0.001(2) 0.009(2) -0.001(2)
C37 0.023(3) 0.022(3) 0.028(3) 0.002(2) 0.003(2) 0.006(2)
C38 0.021(3) 0.023(3) 0.025(3) -0.002(2) 0.003(2) -0.002(2)
C40 0.037(4) 0.054(4) 0.074(5) 0.002(4) 0.017(3) -0.020(3)
C42 0.020(3) 0.033(3) 0.037(3) -0.002(2) 0.007(2) -0.004(2)
C43 0.033(3) 0.032(3) 0.039(3) 0.005(3) 0.012(3) -0.008(2)
C44 0.022(3) 0.030(3) 0.034(3) 0.003(2) 0.001(2) 0.002(2)
C45 0.026(3) 0.036(3) 0.034(3) 0.006(3) 0.005(2) -0.004(2)
C46 0.025(3) 0.024(3) 0.041(3) 0.006(2) 0.009(2) 0.001(2)
C48 0.028(3) 0.022(3) 0.034(3) 0.006(2) 0.009(2) -0.002(2)
C49 0.017(2) 0.026(3) 0.035(3) 0.007(2) 0.007(2) 0.004(2)
C50 0.020(3) 0.022(3) 0.037(3) 0.004(2) 0.008(2) -0.003(2)
C51 0.017(2) 0.017(2) 0.038(3) -0.001(2) 0.005(2) -0.002(2)
C52 0.026(3) 0.023(3) 0.039(3) 0.000(2) 0.013(2) 0.001(2)
C53 0.036(3) 0.033(3) 0.043(3) -0.011(3) 0.015(3) -0.006(3)
C54 0.038(3) 0.033(3) 0.035(3) 0.000(3) 0.005(3) 0.001(3)
C55 0.034(3) 0.017(3) 0.037(3) 0.003(2) 0.009(3) -0.001(2)
C56 0.020(3) 0.020(3) 0.038(3) 0.000(2) 0.010(2) -0.001(2)
C57 0.021(3) 0.016(2) 0.030(3) 0.003(2) 0.003(2) -0.002(2)
C58 0.026(3) 0.025(3) 0.033(3) -0.003(2) 0.008(2) -0.004(2)
C60 0.059(4) 0.074(5) 0.059(5) -0.016(4) 0.025(4) 0.011(4)
C62 0.022(3) 0.036(3) 0.040(3) 0.006(3) 0.008(2) -0.001(2)
C63 0.024(3) 0.032(3) 0.042(3) -0.013(3) 0.005(2) 0.001(2)
C64 0.023(3) 0.023(3) 0.034(3) -0.009(2) 0.003(2) -0.004(2)
C65 0.024(3) 0.031(3) 0.034(3) -0.005(2) 0.009(2) 0.002(2)
C66 0.022(3) 0.026(3) 0.044(3) -0.005(2) 0.009(2) -0.001(2)
C68 0.032(3) 0.019(3) 0.038(3) -0.005(2) 0.016(2) 0.000(2)
C69 0.024(3) 0.019(3) 0.038(3) -0.005(2) 0.012(2) 0.007(2)
C70 0.027(3) 0.011(2) 0.036(3) 0.002(2) 0.010(2) 0.001(2)
C71 0.014(2) 0.029(3) 0.037(3) 0.005(2) 0.009(2) 0.003(2)
C72 0.037(3) 0.027(3) 0.044(3) 0.005(3) 0.017(3) -0.001(2)
C73 0.046(4) 0.045(4) 0.033(3) 0.007(3) 0.018(3) 0.007(3)
C74 0.053(4) 0.053(4) 0.030(3) -0.003(3) 0.017(3) -0.003(3)
C75 0.037(3) 0.026(3) 0.037(3) -0.004(2) 0.014(3) -0.004(2)
C76 0.017(2) 0.021(3) 0.033(3) -0.001(2) 0.006(2) -0.002(2)
C77 0.016(2) 0.019(2) 0.033(3) 0.003(2) 0.008(2) 0.005(2)
C78 0.022(3) 0.019(3) 0.028(3) 0.001(2) 0.007(2) 0.000(2)
C80 0.037(3) 0.043(4) 0.054(4) 0.004(3) 0.027(3) 0.006(3)
C82 0.022(3) 0.032(3) 0.025(3) 0.007(2) 0.006(2) 0.009(2)
C83 0.024(3) 0.034(3) 0.027(3) 0.000(2) 0.009(2) 0.006(2)
C84 0.019(3) 0.017(2) 0.036(3) -0.001(2) 0.012(2) -0.002(2)
C85 0.023(3) 0.021(3) 0.029(3) -0.004(2) 0.005(2) -0.004(2)
C86 0.024(3) 0.022(3) 0.030(3) -0.005(2) 0.013(2) 0.001(2)
C88 0.025(3) 0.015(2) 0.034(3) 0.001(2) 0.010(2) 0.004(2)
C89 0.024(3) 0.022(3) 0.023(3) -0.001(2) 0.009(2) 0.007(2)
C90 0.024(3) 0.013(2) 0.032(3) 0.000(2) 0.005(2) -0.001(2)
C91 0.028(3) 0.019(3) 0.029(3) 0.000(2) 0.010(2) -0.002(2)
C92 0.023(3) 0.025(3) 0.044(3) -0.004(2) 0.014(2) -0.010(2)
C93 0.023(3) 0.035(3) 0.051(4) -0.007(3) 0.016(3) -0.003(2)
C94 0.024(3) 0.039(3) 0.041(3) 0.000(3) 0.010(2) 0.007(2)
C95 0.029(3) 0.020(3) 0.035(3) -0.001(2) 0.008(2) 0.003(2)
C96 0.020(3) 0.030(3) 0.027(3) -0.003(2) 0.008(2) -0.002(2)
C97 0.021(3) 0.016(2) 0.034(3) -0.002(2) 0.010(2) -0.001(2)
C98 0.023(3) 0.020(2) 0.029(3) -0.004(2) 0.010(2) -0.003(2)
C100 0.031(3) 0.039(4) 0.055(4) -0.003(3) 0.016(3) -0.010(3)
O1 0.036(2) 0.033(2) 0.046(2) -0.0026(18) 0.0133(18) -0.0069(18)
O2 0.033(2) 0.031(2) 0.050(2) 0.0110(18) 0.0120(18) 0.0068(17)
O3 0.027(2) 0.031(2) 0.048(2) 0.0121(18) 0.0068(17) 0.0040(17)
O4 0.0258(19) 0.030(2) 0.051(2) -0.0031(18) 0.0139(17) -0.0056(16)
O5 0.043(2) 0.026(2) 0.084(3) -0.007(2) 0.032(2) 0.0000(19)
O6 0.055(3) 0.052(3) 0.055(3) -0.015(2) 0.026(2) -0.007(2)
O7 0.044(2) 0.040(2) 0.049(3) -0.004(2) 0.017(2) 0.005(2)
O8 0.036(2) 0.029(2) 0.056(3) 0.0052(19) 0.018(2) 0.0073(17)
O28 0.044(3) 0.052(3) 0.045(2) -0.019(2) 0.000(2) 0.020(2)
O39 0.0209(19) 0.026(2) 0.056(3) -0.0017(18) 0.0041(18) -0.0023(16)
O48 0.044(2) 0.021(2) 0.049(2) 0.0076(17) 0.0140(19) -0.0099(17)
O59 0.047(2) 0.023(2) 0.028(2) 0.0026(16) 0.0074(17) 0.0026(18)
O68 0.038(2) 0.021(2) 0.046(2) -0.0034(17) 0.0152(18) 0.0036(17)
O79 0.033(2) 0.0253(19) 0.0237(19) -0.0019(15) 0.0059(15) 0.0009(16)
O88 0.032(2) 0.034(2) 0.035(2) -0.0082(18) 0.0031(17) 0.0077(18)
O99 0.0196(18) 0.0214(18) 0.042(2) -0.0028(16) 0.0083(16) -0.0027(15)
P1 0.0305(8) 0.0234(7) 0.0381(8) 0.0053(6) 0.0139(6) 0.0040(6)
P2 0.0243(7) 0.0256(7) 0.0354(8) 0.0044(6) 0.0105(6) 0.0026(6)
P3 0.0337(8) 0.0290(8) 0.0557(10) -0.0048(7) 0.0204(8) -0.0013(7)
P4 0.0266(7) 0.0287(8) 0.0432(9) 0.0014(7) 0.0112(6) 0.0031(6)
S1 0.0367(8) 0.0253(7) 0.0368(8) 0.0006(6) 0.0151(6) 0.0035(6)
S2 0.0323(7) 0.0290(7) 0.0313(7) 0.0032(6) 0.0136(6) 0.0027(6)
S3 0.0326(7) 0.0282(7) 0.0381(8) -0.0059(6) 0.0153(6) 0.0005(6)
S4 0.0312(7) 0.0283(7) 0.0310(7) 0.0020(6) 0.0146(6) 0.0015(6)
S5 0.0264(7) 0.0298(7) 0.0476(8) -0.0012(6) 0.0126(6) -0.0022(6)
S6 0.0263(7) 0.0278(7) 0.0532(9) -0.0002(6) 0.0171(7) -0.0017(6)
S7 0.0230(7) 0.0276(7) 0.0448(8) 0.0043(6) 0.0116(6) 0.0025(6)
S8 0.0254(7) 0.0254(7) 0.0467(8) 0.0033(6) 0.0102(6) 0.0006(6)
Ni1 0.0199(3) 0.0223(3) 0.0276(3) 0.0025(3) 0.0090(2) 0.0040(3)
Ni2 0.0208(3) 0.0222(3) 0.0368(4) 0.0048(3) 0.0077(3) 0.0010(3)
N1 0.023(2) 0.022(2) 0.035(2) 0.0065(18) 0.0156(19) 0.0061(18)
N2 0.023(2) 0.029(2) 0.038(3) 0.001(2) 0.008(2) -0.0018(19)
N3 0.022(2) 0.029(2) 0.026(2) 0.0013(18) 0.0084(18) 0.0029(18)
N4 0.020(2) 0.023(2) 0.043(3) 0.011(2) 0.0090(19) 0.0057(18)
N27 0.021(2) 0.038(3) 0.028(2) 0.001(2) 0.0072(19) 0.013(2)
N47 0.033(3) 0.026(3) 0.037(3) 0.005(2) 0.003(2) -0.009(2)
N67 0.028(2) 0.022(2) 0.031(2) -0.0058(19) 0.002(2) 0.0003(19)
N87 0.017(2) 0.030(2) 0.029(2) -0.0045(19) 0.0062(18) 0.0020(18)
O1W 0.036(2) 0.029(2) 0.048(2) 0.000(2) 0.013(2) -0.0047(19)

loop_
_atom_type_symbol
_atom_type_description
_atom_type_scat_dispersion_real
_atom_type_scat_dispersion_imag
_atom_type_scat_source
C C 0.0033 0.0016 'International Tables Vol C Tables 4.2.6.8 and 6.1.1.4'
H H 0.0000 0.0000 'International Tables Vol C Tables 4.2.6.8 and 6.1.1.4'
O O 0.0106 0.0060 'International Tables Vol C Tables 4.2.6.8 and 6.1.1.4'
P P 0.1023 0.0942 'International Tables Vol C Tables 4.2.6.8 and 6.1.1.4'
S S 0.1246 0.1234 'International Tables Vol C Tables 4.2.6.8 and 6.1.1.4'
Ni Ni 0.3393 1.1124 'International Tables Vol C Tables 4.2.6.8 and 6.1.1.4'
N N 0.0061 0.0033 'International Tables Vol C Tables 4.2.6.8 and 6.1.1.4'

loop_
_geom_angle_atom_site_label_1
_geom_angle_atom_site_label_2
_geom_angle_atom_site_label_3
_geom_angle
_geom_angle_site_symmetry_1
_geom_angle_site_symmetry_3
O1 C1 H1A 109.5 . .
O1 C1 H1B 109.5 . .
H1A C1 H1B 109.5 . .
O1 C1 H1C 109.5 . .
H1A C1 H1C 109.5 . .
H1B C1 H1C 109.5 . .
O2 C2 H2A 109.5 . .
O2 C2 H2B 109.5 . .
H2A C2 H2B 109.5 . .
O2 C2 H2C 109.5 . .
H2A C2 H2C 109.5 . .
H2B C2 H2C 109.5 . .
O3 C3 H3A 109.5 . .
O3 C3 H3B 109.5 . .
H3A C3 H3B 109.5 . .
O3 C3 H3C 109.5 . .
H3A C3 H3C 109.5 . .
H3B C3 H3C 109.5 . .
O4 C4 H4A 109.5 . .
O4 C4 H4B 109.5 . .
H4A C4 H4B 109.5 . .
O4 C4 H4C 109.5 . .
H4A C4 H4C 109.5 . .
H4B C4 H4C 109.5 . .
O5 C5 H5A 109.5 . .
O5 C5 H5B 109.5 . .
H5A C5 H5B 109.5 . .
O5 C5 H5C 109.5 . .
H5A C5 H5C 109.5 . .
H5B C5 H5C 109.5 . .
O6 C6 H6A 109.5 . .
O6 C6 H6B 109.5 . .
H6A C6 H6B 109.5 . .
O6 C6 H6C 109.5 . .
H6A C6 H6C 109.5 . .
H6B C6 H6C 109.5 . .
O7 C7 H7A 109.5 . .
O7 C7 H7B 109.5 . .
H7A C7 H7B 109.5 . .
O7 C7 H7C 109.5 . .
H7A C7 H7C 109.5 . .
H7B C7 H7C 109.5 . .
O8 C8 H8A 109.5 . .
O8 C8 H8B 109.5 . .
H8A C8 H8B 109.5 . .
O8 C8 H8C 109.5 . .
H8A C8 H8C 109.5 . .
H8B C8 H8C 109.5 . .
N1 C22 C23 122.8(5) . .
N1 C22 H22 118.6 . .
C23 C22 H22 118.6 . .
C22 C23 C24 118.9(5) . .
C22 C23 H23 120.6 . .
C24 C23 H23 120.6 . .
C25 C24 C23 118.2(5) . .
C25 C24 N27 124.2(5) . .
C23 C24 N27 117.5(5) . .
C24 C25 C26 119.8(5) . .
C24 C25 H25 120.1 . .
C26 C25 H25 120.1 . .
N1 C26 C25 123.1(5) . .
N1 C26 H26 118.5 . .
C25 C26 H26 118.5 . .
O28 C28 N27 122.3(5) . .
O28 C28 C29 121.1(4) . .
N27 C28 C29 116.5(5) . .
C30 C29 C38 119.0(4) . .
C30 C29 C28 116.4(4) . .
C38 C29 C28 124.5(4) . .
C29 C30 C31 121.6(5) . .
C29 C30 H30 119.2 . .
C31 C30 H30 119.2 . .
C30 C31 C36 118.3(5) . .
C30 C31 C32 121.5(5) . .
C36 C31 C32 120.1(5) . .
C33 C32 C31 120.3(6) . .
C33 C32 H32 119.8 . .
C31 C32 H32 119.8 . .
C32 C33 C34 120.3(6) . .
C32 C33 H33 119.8 . .
C34 C33 H33 119.8 . .
C35 C34 C33 119.1(5) . .
C35 C34 H34 120.4 . .
C33 C34 H34 120.4 . .
C34 C35 C36 123.5(5) . .
C34 C35 H35 118.3 . .
C36 C35 H35 118.3 . .
C31 C36 C37 120.1(5) . .
C31 C36 C35 116.6(5) . .
C37 C36 C35 123.2(5) . .
C38 C37 C36 118.2(5) . .
C38 C37 C57 123.3(4) . .
C36 C37 C57 118.5(4) . .
C37 C38 O39 118.3(4) . .
C37 C38 C29 122.4(5) . .
O39 C38 C29 119.2(4) . .
O39 C40 H40A 109.5 . .
O39 C40 H40B 109.5 . .
H40A C40 H40B 109.5 . .
O39 C40 H40C 109.5 . .
H40A C40 H40C 109.5 . .
H40B C40 H40C 109.5 . .
N2 C42 C43 123.3(5) . .
N2 C42 H42 118.3 . .
C43 C42 H42 118.3 . .
C42 C43 C44 119.3(5) . .
C42 C43 H43 120.4 . .
C44 C43 H43 120.4 . .
C45 C44 N47 122.5(5) . .
C45 C44 C43 117.4(5) . .
N47 C44 C43 120.1(5) . .
C46 C45 C44 119.0(5) . .
C46 C45 H45 120.5 . .
C44 C45 H45 120.5 . .
N2 C46 C45 124.7(5) . .
N2 C46 H46 117.6 . .
C45 C46 H46 117.6 . .
O48 C48 N47 122.7(5) . .
O48 C48 C49 119.8(5) . .
N47 C48 C49 117.5(5) . .
C50 C49 C58 118.8(5) . .
C50 C49 C48 115.7(5) . .
C58 C49 C48 125.2(5) . .
C49 C50 C51 121.9(5) . .
C49 C50 H50 119.1 . .
C51 C50 H50 119.1 . .
C50 C51 C56 119.6(5) . .
C50 C51 C52 120.7(5) . .
C56 C51 C52 119.5(5) . .
C53 C52 C51 120.8(5) . .
C53 C52 H52 119.6 . .
C51 C52 H52 119.6 . .
C52 C53 C54 119.3(5) . .
C52 C53 H53 120.3 . .
C54 C53 H53 120.3 . .
C55 C54 C53 121.9(5) . .
C55 C54 H54 119.1 . .
C53 C54 H54 119.1 . .
C54 C55 C56 120.6(5) . .
C54 C55 H55 119.7 . .
C56 C55 H55 119.7 . .
C51 C56 C55 118.0(5) . .
C51 C56 C57 119.1(5) . .
C55 C56 C57 122.9(5) . .
C58 C57 C56 119.2(5) . .
C58 C57 C37 119.2(4) . .
C56 C57 C37 121.3(4) . .
C57 C58 O59 119.2(5) . .
C57 C58 C49 121.4(5) . .
O59 C58 C49 119.3(5) . .
O59 C60 H60A 109.5 . .
O59 C60 H60B 109.5 . .
H60A C60 H60B 109.5 . .
O59 C60 H60C 109.5 . .
H60A C60 H60C 109.5 . .
H60B C60 H60C 109.5 . .
N4 C62 C63 123.5(5) . 2_445
N4 C62 H62 118.2 . .
C63 C62 H62 118.2 2_445 .
C62 C63 C64 118.9(5) 2_455 .
C62 C63 H63 120.6 2_455 .
C64 C63 H63 120.6 . .
N67 C64 C65 123.0(5) . .
N67 C64 C63 119.9(5) . .
C65 C64 C63 117.0(5) . .
C66 C65 C64 119.1(5) . .
C66 C65 H65 120.5 . .
C64 C65 H65 120.5 . .
N4 C66 C65 123.7(5) 2_455 .
N4 C66 H66 118.1 2_455 .
C65 C66 H66 118.1 . .
O68 C68 N67 121.8(5) . .
O68 C68 C69 121.9(5) . .
N67 C68 C69 116.2(4) . .
C70 C69 C78 118.2(5) . .
C70 C69 C68 118.7(5) . .
C78 C69 C68 123.1(5) . .
C69 C70 C71 121.8(5) . .
C69 C70 H70 119.1 . .
C71 C70 H70 119.1 . .
C70 C71 C76 119.6(5) . .
C70 C71 C72 121.3(5) . .
C76 C71 C72 119.0(5) . .
C73 C72 C71 120.8(5) . .
C73 C72 H72 119.6 . .
C71 C72 H72 119.6 . .
C72 C73 C74 120.0(5) . .
C72 C73 H73 120.0 . .
C74 C73 H73 120.0 . .
C75 C74 C73 122.3(6) . .
C75 C74 H74 118.8 . .
C73 C74 H74 118.8 . .
C74 C75 C76 119.4(5) . .
C74 C75 H75 120.3 . .
C76 C75 H75 120.3 . .
C71 C76 C77 119.0(4) . .
C71 C76 C75 118.6(5) . .
C77 C76 C75 122.4(5) . .
C78 C77 C76 119.4(4) . .
C78 C77 C97 119.6(4) . .
C76 C77 C97 121.0(4) . .
C77 C78 O79 118.6(4) . .
C77 C78 C69 121.6(5) . .
O79 C78 C69 119.7(4) . .
O79 C80 H80A 109.5 . .
O79 C80 H80B 109.5 . .
H80A C80 H80B 109.5 . .
O79 C80 H80C 109.5 . .
H80A C80 H80C 109.5 . .
H80B C80 H80C 109.5 . .
N3 C82 C83 123.3(5) . .
N3 C82 H82 118.3 . .
C83 C82 H82 118.3 . .
C82 C83 C84 119.6(5) . .
C82 C83 H83 120.2 . .
C84 C83 H83 120.2 . .
C83 C84 N87 120.3(4) . .
C83 C84 C85 117.7(4) . .
N87 C84 C85 121.9(5) . .
C86 C85 C84 117.6(4) . .
C86 C85 H85 121.2 . .
C84 C85 H85 121.2 . .
N3 C86 C85 125.3(4) . .
N3 C86 H86 117.3 . .
C85 C86 H86 117.3 . .
O88 C88 N87 123.9(5) . .
O88 C88 C89 120.5(4) . .
N87 C88 C89 115.5(4) . .
C90 C89 C98 120.2(4) . .
C90 C89 C88 118.2(4) . .
C98 C89 C88 121.4(4) . .
C89 C90 C91 120.2(4) . .
C89 C90 H90 119.9 . .
C91 C90 H90 119.9 . .
C96 C91 C90 119.1(4) . .
C96 C91 C92 120.2(5) . .
C90 C91 C92 120.7(5) . .
C93 C92 C91 120.2(5) . .
C93 C92 H92 119.9 . .
C91 C92 H92 119.9 . .
C92 C93 C94 119.8(5) . .
C92 C93 H93 120.1 . .
C94 C93 H93 120.1 . .
C95 C94 C93 121.8(5) . .
C95 C94 H94 119.1 . .
C93 C94 H94 119.1 . .
C94 C95 C96 120.5(5) . .
C94 C95 H95 119.8 . .
C96 C95 H95 119.8 . .
C97 C96 C91 120.2(5) . .
C97 C96 C95 122.3(5) . .
C91 C96 C95 117.5(4) . .
C98 C97 C96 119.1(4) . .
C98 C97 C77 118.4(4) . .
C96 C97 C77 122.6(4) . .
O99 C98 C97 119.2(4) . .
O99 C98 C89 119.8(4) . .
C97 C98 C89 121.0(4) . .
O99 C100 H10A 109.5 . .
O99 C100 H10B 109.5 . .
H10A C100 H10B 109.5 . .
O99 C100 H10C 109.5 . .
H10A C100 H10C 109.5 . .
H10B C100 H10C 109.5 . .
C1 O1 P1 121.1(4) . .
C2 O2 P1 119.7(3) . .
C3 O3 P2 121.2(3) . .
C4 O4 P2 120.1(3) . .
C5 O5 P3 116.0(4) . .
C6 O6 P3 116.4(4) . .
C7 O7 P4 115.5(4) . .
C8 O8 P4 118.4(3) . .
C38 O39 C40 114.5(4) . .
C58 O59 C60 114.2(5) . .
C78 O79 C80 112.9(4) . .
C98 O99 C100 113.3(4) . .
O1 P1 O2 96.8(2) . .
O1 P1 S2 108.59(16) . .
O2 P1 S2 112.86(16) . .
O1 P1 S1 112.77(16) . .
O2 P1 S1 111.63(17) . .
S2 P1 S1 113.06(9) . .
O3 P2 O4 97.4(2) . .
O3 P2 S4 112.75(16) . .
O4 P2 S4 108.01(16) . .
O3 P2 S3 112.14(17) . .
O4 P2 S3 113.27(16) . .
S4 P2 S3 112.32(9) . .
O6 P3 O5 94.5(3) . .
O6 P3 S6 112.18(19) . .
O5 P3 S6 113.19(17) . .
O6 P3 S5 111.55(18) . .
O5 P3 S5 112.57(18) . .
S6 P3 S5 111.74(9) . .
O7 P4 O8 95.5(2) . .
O7 P4 S7 112.23(17) . .
O8 P4 S7 112.60(16) . .
O7 P4 S8 111.92(16) . .
O8 P4 S8 112.19(17) . .
S7 P4 S8 111.48(9) . .
P1 S1 Ni1 81.94(6) . .
P1 S2 Ni1 83.25(6) . .
P2 S3 Ni1 82.14(6) . .
P2 S4 Ni1 83.90(6) . .
P3 S5 Ni2 82.41(7) . .
P3 S6 Ni2 83.81(7) . .
P4 S7 Ni2 83.85(6) . .
P4 S8 Ni2 82.30(6) . .
N3 Ni1 N1 179.05(17) . .
N3 Ni1 S4 90.78(12) . .
N1 Ni1 S4 89.78(12) . .
N3 Ni1 S2 88.64(12) . .
N1 Ni1 S2 90.79(12) . .
S4 Ni1 S2 179.00(6) . .
N3 Ni1 S1 89.47(12) . .
N1 Ni1 S1 89.69(12) . .
S4 Ni1 S1 97.48(5) . .
S2 Ni1 S1 81.70(5) . .
N3 Ni1 S3 89.96(12) . .
N1 Ni1 S3 90.88(12) . .
S4 Ni1 S3 81.40(5) . .
S2 Ni1 S3 99.42(5) . .
S1 Ni1 S3 178.74(5) . .
N2 Ni2 N4 179.6(2) . .
N2 Ni2 S7 89.50(13) . .
N4 Ni2 S7 90.86(12) . .
N2 Ni2 S6 90.37(13) . .
N4 Ni2 S6 89.26(12) . .
S7 Ni2 S6 178.25(6) . .
N2 Ni2 S5 91.19(13) . .
N4 Ni2 S5 88.71(13) . .
S7 Ni2 S5 96.22(5) . .
S6 Ni2 S5 82.04(5) . .
N2 Ni2 S8 89.40(13) . .
N4 Ni2 S8 90.72(13) . .
S7 Ni2 S8 82.32(5) . .
S6 Ni2 S8 99.42(5) . .
S5 Ni2 S8 178.42(6) . .
C26 N1 C22 117.2(4) . .
C26 N1 Ni1 120.0(3) . .
C22 N1 Ni1 122.2(3) . .
C46 N2 C42 116.1(4) . .
C46 N2 Ni2 119.8(4) . .
C42 N2 Ni2 124.1(3) . .
C86 N3 C82 116.4(4) . .
C86 N3 Ni1 120.0(3) . .
C82 N3 Ni1 123.3(3) . .
C62 N4 C66 117.5(5) . 2_445
C62 N4 Ni2 123.5(3) . .
C66 N4 Ni2 119.0(3) 2_445 .
C28 N27 C24 127.0(5) . .
C28 N27 H27 110(3) . .
C24 N27 H27 121(3) . .
C48 N47 C44 122.9(5) . .
C48 N47 H47 119(3) . .
C44 N47 H47 117(3) . .
C68 N67 C64 125.4(4) . .
C68 N67 H67 120(3) . .
C64 N67 H67 114(3) . .
C88 N87 C84 127.6(4) . .
C88 N87 H87 121(3) . .
C84 N87 H87 110(3) . .
H1W O1W H2W 101(3) . .

loop_
_geom_bond_atom_site_label_1
_geom_bond_atom_site_label_2
_geom_bond_distance
_geom_bond_site_symmetry_2
C1 O1 1.434(7) .
C1 H1A 0.9800 .
C1 H1B 0.9800 .
C1 H1C 0.9800 .
C2 O2 1.448(6) .
C2 H2A 0.9800 .
C2 H2B 0.9800 .
C2 H2C 0.9800 .
C3 O3 1.431(6) .
C3 H3A 0.9800 .
C3 H3B 0.9800 .
C3 H3C 0.9800 .
C4 O4 1.459(6) .
C4 H4A 0.9800 .
C4 H4B 0.9800 .
C4 H4C 0.9800 .
C5 O5 1.446(8) .
C5 H5A 0.9800 .
C5 H5B 0.9800 .
C5 H5C 0.9800 .
C6 O6 1.444(9) .
C6 H6A 0.9800 .
C6 H6B 0.9800 .
C6 H6C 0.9800 .
C7 O7 1.492(8) .
C7 H7A 0.9800 .
C7 H7B 0.9800 .
C7 H7C 0.9800 .
C8 O8 1.440(7) .
C8 H8A 0.9800 .
C8 H8B 0.9800 .
C8 H8C 0.9800 .
C22 N1 1.353(6) .
C22 C23 1.387(7) .
C22 H22 0.9500 .
C23 C24 1.401(7) .
C23 H23 0.9500 .
C24 C25 1.371(7) .
C24 N27 1.416(6) .
C25 C26 1.383(7) .
C25 H25 0.9500 .
C26 N1 1.345(6) .
C26 H26 0.9500 .
C28 O28 1.218(6) .
C28 N27 1.363(6) .
C28 C29 1.507(7) .
C29 C30 1.371(7) .
C29 C38 1.403(7) .
C30 C31 1.410(7) .
C30 H30 0.9500 .
C31 C36 1.423(7) .
C31 C32 1.427(7) .
C32 C33 1.366(8) .
C32 H32 0.9500 .
C33 C34 1.432(9) .
C33 H33 0.9500 .
C34 C35 1.348(7) .
C34 H34 0.9500 .
C35 C36 1.424(7) .
C35 H35 0.9500 .
C36 C37 1.424(7) .
C37 C38 1.378(7) .
C37 C57 1.506(7) .
C38 O39 1.402(6) .
C40 O39 1.406(7) .
C40 H40A 0.9800 .
C40 H40B 0.9800 .
C40 H40C 0.9800 .
C42 N2 1.357(7) .
C42 C43 1.378(7) .
C42 H42 0.9500 .
C43 C44 1.417(7) .
C43 H43 0.9500 .
C44 C45 1.384(7) .
C44 N47 1.395(7) .
C45 C46 1.378(7) .
C45 H45 0.9500 .
C46 N2 1.347(6) .
C46 H46 0.9500 .
C48 O48 1.218(6) .
C48 N47 1.368(7) .
C48 C49 1.519(7) .
C49 C50 1.372(7) .
C49 C58 1.422(7) .
C50 C51 1.396(7) .
C50 H50 0.9500 .
C51 C56 1.418(7) .
C51 C52 1.431(7) .
C52 C53 1.370(8) .
C52 H52 0.9500 .
C53 C54 1.399(8) .
C53 H53 0.9500 .
C54 C55 1.365(8) .
C54 H54 0.9500 .
C55 C56 1.427(7) .
C55 H55 0.9500 .
C56 C57 1.433(7) .
C57 C58 1.380(7) .
C58 O59 1.384(6) .
C60 O59 1.426(7) .
C60 H60A 0.9800 .
C60 H60B 0.9800 .
C60 H60C 0.9800 .
C62 N4 1.329(7) .
C62 C63 1.384(7) 2_445
C62 H62 0.9500 .
C63 C62 1.384(7) 2_455
C63 C64 1.406(7) .
C63 H63 0.9500 .
C64 N67 1.393(6) .
C64 C65 1.396(7) .
C65 C66 1.382(7) .
C65 H65 0.9500 .
C66 N4 1.330(6) 2_455
C66 H66 0.9500 .
C68 O68 1.235(6) .
C68 N67 1.365(7) .
C68 C69 1.488(7) .
C69 C70 1.372(7) .
C69 C78 1.443(7) .
C70 C71 1.402(7) .
C70 H70 0.9500 .
C71 C76 1.427(7) .
C71 C72 1.437(7) .
C72 C73 1.346(8) .
C72 H72 0.9500 .
C73 C74 1.406(8) .
C73 H73 0.9500 .
C74 C75 1.366(8) .
C74 H74 0.9500 .
C75 C76 1.432(7) .
C75 H75 0.9500 .
C76 C77 1.429(7) .
C77 C78 1.374(7) .
C77 C97 1.500(6) .
C78 O79 1.374(6) .
C80 O79 1.437(6) .
C80 H80A 0.9800 .
C80 H80B 0.9800 .
C80 H80C 0.9800 .
C82 N3 1.342(6) .
C82 C83 1.389(6) .
C82 H82 0.9500 .
C83 C84 1.390(7) .
C83 H83 0.9500 .
C84 N87 1.399(6) .
C84 C85 1.414(7) .
C85 C86 1.381(6) .
C85 H85 0.9500 .
C86 N3 1.337(6) .
C86 H86 0.9500 .
C88 O88 1.210(6) .
C88 N87 1.349(6) .
C88 C89 1.527(6) .
C89 C90 1.373(7) .
C89 C98 1.409(7) .
C90 C91 1.421(7) .
C90 H90 0.9500 .
C91 C96 1.415(7) .
C91 C92 1.433(7) .
C92 C93 1.362(7) .
C92 H92 0.9500 .
C93 C94 1.398(8) .
C93 H93 0.9500 .
C94 C95 1.368(7) .
C94 H94 0.9500 .
C95 C96 1.429(7) .
C95 H95 0.9500 .
C96 C97 1.409(7) .
C97 C98 1.392(7) .
C98 O99 1.389(6) .
C100 O99 1.437(7) .
C100 H10A 0.9800 .
C100 H10B 0.9800 .
C100 H10C 0.9800 .
O1 P1 1.603(4) .
O2 P1 1.604(4) .
O3 P2 1.601(4) .
O4 P2 1.610(4) .
O5 P3 1.604(4) .
O6 P3 1.593(4) .
O7 P4 1.592(4) .
O8 P4 1.594(4) .
P1 S2 1.968(2) .
P1 S1 1.983(2) .
P2 S4 1.973(2) .
P2 S3 1.983(2) .
P3 S6 1.975(2) .
P3 S5 1.984(2) .
P4 S7 1.986(2) .
P4 S8 1.987(2) .
S1 Ni1 2.5386(15) .
S2 Ni1 2.5001(14) .
S3 Ni1 2.5487(15) .
S4 Ni1 2.4900(15) .
S5 Ni2 2.5195(15) .
S6 Ni2 2.4738(15) .
S7 Ni2 2.4648(15) .
S8 Ni2 2.5231(15) .
Ni1 N3 2.085(4) .
Ni1 N1 2.093(4) .
Ni2 N2 2.075(4) .
Ni2 N4 2.084(4) .
N4 C66 1.330(6) 2_445
N27 H27 0.90(2) .
N47 H47 0.897(19) .
N67 H67 0.898(19) .
N87 H87 0.874(19) .
O1W H1W 0.853(19) .
O1W H2W 0.855(19) .

loop_
_geom_hbond_atom_site_label_D
_geom_hbond_atom_site_label_H
_geom_hbond_atom_site_label_A
_geom_hbond_distance_DH
_geom_hbond_distance_HA
_geom_hbond_distance_DA
_geom_hbond_angle_DHA
_geom_hbond_site_symmetry_A
N47 H47 O59 0.897(19) 2.17(4) 2.729(6) 120(4) .
N67 H67 O1W 0.898(19) 2.05(3) 2.895(6) 157(5) .
O1W H1W O99 0.853(19) 2.01(2) 2.856(5) 172(5) .
N27 H27 O1 0.90(2) 2.16(3) 3.002(6) 156(5) 1_655
N87 H87 O4 0.874(19) 2.15(2) 3.022(6) 172(5) 1_455
O1W H2W O6 0.855(19) 2.21(3) 2.960(6) 146(4) 2_454
